data_7225301
loop_
_publ_author_name
'Li, Ying'
'Huang, Haifeng'
'Lin, Xiangyang'
'Pan, Renming'
'Yang, Jun'

_publ_section_title
;
 Oxygen-rich anion based energetic salts with high detonation performances
;
_journal_name_full 'RSC Adv.'
_journal_paper_doi 10.1039/C6RA10756G
_journal_year 2016
_chemical_formula_moiety 'C3 H2 N5 O10, H4 N, H2 O'
_chemical_formula_sum 'C3 H8 N6 O11'
_chemical_formula_weight 304.15
_chemical_name_systematic 'Ammonium 2,2,2-trinitroethyl nitrocarbamate'
_space_group_crystal_system monoclinic
_space_group_IT_number 14
_space_group_name_Hall '-P 2ybc'
_space_group_name_H-M_alt 'P 1 21/c 1'
_symmetry_space_group_name_Hall '-P 2ybc'
_symmetry_space_group_name_H-M 'P 1 21/c 1'
_atom_sites_solution_hydrogens mixed
_atom_sites_solution_primary direct
_audit_creation_date 2015-04-09
_audit_creation_method
;
Olex2 1.2
(compiled 2015.01.26 svn.r3150 for OlexSys, GUI svn.r4998)
;
_audit_update_record
;
2016-03-17 deposited with the CCDC.
2016-05-19 downloaded from the CCDC.
;
_cell_angle_alpha 90
_cell_angle_beta 102.507(2)
_cell_angle_gamma 90
_cell_formula_units_Z 4
_cell_length_a 14.7423(16)
_cell_length_b 6.4498(7)
_cell_length_c 12.4148(13)
_cell_measurement_reflns_used 4037
_cell_measurement_temperature 130
_cell_measurement_theta_max 30.444
_cell_measurement_theta_min 2.83
_cell_volume 1152.4(2)
_computing_cell_refinement 'SAINT v7.68A (Bruker, 2009)'
_computing_data_reduction 'SAINT v7.68A (Bruker, 2009)'
_computing_molecular_graphics 'Olex2 (Dolomanov et al., 2009)'
_computing_publication_material 'Olex2 (Dolomanov et al., 2009)'
_computing_structure_refinement 'XL (Sheldrick, 2008)'
_computing_structure_solution 'ShelXS (Sheldrick, 2008)'
_diffrn_ambient_temperature 130
_diffrn_measured_fraction_theta_full 0.998
_diffrn_measured_fraction_theta_max 0.991
_diffrn_measurement_device_type 'Bruker APEX-II CCD'
_diffrn_measurement_method '\f and \w scans'
_diffrn_radiation_monochromator graphite
_diffrn_radiation_type MoK\a
_diffrn_radiation_wavelength 0.71073
_diffrn_reflns_av_R_equivalents 0.0215
_diffrn_reflns_av_unetI/netI 0.0216
_diffrn_reflns_Laue_measured_fraction_full 0.998
_diffrn_reflns_Laue_measured_fraction_max 0.991
_diffrn_reflns_limit_h_max 19
_diffrn_reflns_limit_h_min -21
_diffrn_reflns_limit_k_max 8
_diffrn_reflns_limit_k_min -9
_diffrn_reflns_limit_l_max 17
_diffrn_reflns_limit_l_min -14
_diffrn_reflns_number 11122
_diffrn_reflns_point_group_measured_fraction_full 0.998
_diffrn_reflns_point_group_measured_fraction_max 0.991
_diffrn_reflns_theta_full 25.242
_diffrn_reflns_theta_max 30.609
_diffrn_reflns_theta_min 2.831
_diffrn_standards_number 0
_exptl_absorpt_coefficient_mu 0.179
_exptl_absorpt_correction_T_max 0.7461
_exptl_absorpt_correction_T_min 0.6868
_exptl_absorpt_correction_type multi-scan
_exptl_absorpt_process_details
;
SADABS-2008/1 (Bruker,2008) was used for absorption correction.
wR2(int) was 0.0565 before and 0.0350 after correction.
The Ratio of minimum to maximum transmission is 0.9205.
The \l/2 correction factor is 0.0015.
;
_exptl_crystal_colour colourless
_exptl_crystal_density_diffrn 1.753
_exptl_crystal_description block
_exptl_crystal_F_000 624
_exptl_crystal_size_max 0.2
_exptl_crystal_size_mid 0.15
_exptl_crystal_size_min 0.1
_refine_diff_density_max 0.417
_refine_diff_density_min -0.323
_refine_diff_density_rms 0.051
_refine_ls_extinction_method none
_refine_ls_goodness_of_fit_ref 1.064
_refine_ls_hydrogen_treatment mixed
_refine_ls_matrix_type full
_refine_ls_number_parameters 203
_refine_ls_number_reflns 3508
_refine_ls_number_restraints 3
_refine_ls_restrained_S_all 1.065
_refine_ls_R_factor_all 0.0451
_refine_ls_R_factor_gt 0.0356
_refine_ls_shift/su_max 0.001
_refine_ls_shift/su_mean 0.000
_refine_ls_structure_factor_coef Fsqd
_refine_ls_weighting_details 'w=1/[\s^2^(Fo^2^)+(0.0427P)^2^+0.3751P] where P=(Fo^2^+2Fc^2^)/3'
_refine_ls_weighting_scheme calc
_refine_ls_wR_factor_gt 0.0899
_refine_ls_wR_factor_ref 0.0954
_reflns_Friedel_coverage 0.000
_reflns_number_gt 2913
_reflns_number_total 3508
_reflns_threshold_expression 'I > 2\s(I)'
_cod_data_source_file c6ra10756g1.cif
_cod_data_source_block dm15270
_cod_depositor_comments
;

2018-03-13
Z value and formula fixed to values more according to usual
chemical conventions.                 miguel
;
_cod_original_formula_sum 'C6 H16 N12 O22'
_cod_original_formula_weight 608.31
_cod_original_formula_moiety '2(C3 H2 N5 O10), 2(H4 N), 2(H2 O)'
_cod_original_formula_units_Z 2
_cod_database_code 7225301
_shelxl_version_number 2014-3
_shelx_space_group_comment
;
The symmetry employed for this shelxl refinement is uniquely defined
by the following loop, which should always be used as a source of
symmetry information in preference to the above space-group names.
They are only intended as comments.
;
_shelx_estimated_absorpt_t_max 0.982
_shelx_estimated_absorpt_t_min 0.965
_olex2_refinement_description
;
1. Fixed Uiso
 At 1.2 times of:
  All C(H,H) groups
 At 1.5 times of:
  All N(H,H) groups
2. Restrained distances
 N1-H1A
 0.82 with sigma of 0.01
 N1-H1B
 0.82 with sigma of 0.01
 H1A-H1B
 1.296731 with sigma of 0.02
3.a Secondary CH2 refined with riding coordinates:
 C2(H2A,H2B)
;
_olex2_submission_special_instructions 'No special instructions were received'

loop_
_space_group_symop_operation_xyz
'x, y, z'
'-x, y+1/2, -z+1/2'
'-x, -y, -z'
'x, -y-1/2, z-1/2'

loop_
_atom_site_label
_atom_site_type_symbol
_atom_site_fract_x
_atom_site_fract_y
_atom_site_fract_z
_atom_site_U_iso_or_equiv
_atom_site_adp_type
_atom_site_occupancy
_atom_site_site_symmetry_order
_atom_site_calc_flag
_atom_site_refinement_flags_posn
O1 O 0.01905(6) 0.68170(13) 0.08827(6) 0.02022(17) Uani 1 1 d .
O2 O -0.01823(6) 0.81453(13) -0.07491(7) 0.02258(18) Uani 1 1 d .
O3 O 0.20003(6) 0.66396(13) 0.16830(6) 0.02081(17) Uani 1 1 d .
O4 O 0.26999(5) 0.61536(13) 0.02485(6) 0.01997(17) Uani 1 1 d .
O5 O 0.22810(8) 0.22084(18) 0.10978(14) 0.0575(4) Uani 1 1 d .
O6 O 0.34084(8) 0.00288(17) 0.14366(12) 0.0525(3) Uani 1 1 d .
O7 O 0.48908(7) 0.31606(15) 0.22610(8) 0.0329(2) Uani 1 1 d .
O8 O 0.51349(8) 0.16603(19) 0.07824(11) 0.0482(3) Uani 1 1 d .
O9 O 0.30570(9) 0.1577(2) -0.09311(10) 0.0486(3) Uani 1 1 d .
O10 O 0.40450(8) 0.4069(2) -0.09288(9) 0.0429(3) Uani 1 1 d .
N2 N 0.03972(6) 0.74144(14) 0.00247(7) 0.01572(17) Uani 1 1 d .
N3 N 0.12704(6) 0.72357(14) -0.01754(7) 0.01690(18) Uani 1 1 d .
N4 N 0.30631(8) 0.16813(17) 0.11296(10) 0.0308(2) Uani 1 1 d .
N5 N 0.46731(7) 0.26232(17) 0.13060(10) 0.0282(2) Uani 1 1 d .
N6 N 0.35852(8) 0.29160(19) -0.04938(9) 0.0308(2) Uani 1 1 d .
C1 C 0.36907(8) 0.32429(18) 0.07399(10) 0.0220(2) Uani 1 1 d .
C2 C 0.35077(7) 0.54863(17) 0.10013(9) 0.0200(2) Uani 1 1 d .
H2A H 0.3418 0.5601 0.1766 0.024 Uiso 1 1 calc R
H2B H 0.4044 0.6362 0.0932 0.024 Uiso 1 1 calc R
C3 C 0.19489(7) 0.66723(16) 0.06983(8) 0.01582(19) Uani 1 1 d .
N1 N 0.08756(7) 0.42980(16) 0.28943(8) 0.01918(19) Uani 1 1 d D
H1A H 0.1112(10) 0.491(2) 0.2435(11) 0.029 Uiso 1 1 d DR
H1B H 0.0295(6) 0.445(2) 0.2695(12) 0.029 Uiso 1 1 d DR
H1C H 0.1026(11) 0.293(3) 0.2865(13) 0.030(4) Uiso 1 1 d .
H1D H 0.1081(12) 0.486(3) 0.3543(14) 0.031(4) Uiso 1 1 d .
O1S O 0.11410(6) 0.50775(14) -0.21634(7) 0.02165(18) Uani 1 1 d .
H1SA H 0.1218(13) 0.573(3) -0.1585(17) 0.043(5) Uiso 1 1 d .
H1SB H 0.1394(12) 0.574(3) -0.2557(15) 0.035(5) Uiso 1 1 d .

loop_
_atom_site_aniso_label
_atom_site_aniso_U_11
_atom_site_aniso_U_22
_atom_site_aniso_U_33
_atom_site_aniso_U_23
_atom_site_aniso_U_13
_atom_site_aniso_U_12
O1 0.0210(4) 0.0239(4) 0.0173(4) 0.0022(3) 0.0076(3) 0.0007(3)
O2 0.0203(4) 0.0256(4) 0.0202(4) 0.0048(3) 0.0009(3) 0.0048(3)
O3 0.0197(4) 0.0274(4) 0.0155(3) 0.0010(3) 0.0040(3) -0.0003(3)
O4 0.0161(4) 0.0257(4) 0.0183(4) -0.0011(3) 0.0042(3) 0.0035(3)
O5 0.0301(6) 0.0319(6) 0.1169(12) 0.0082(6) 0.0299(7) -0.0035(4)
O6 0.0408(6) 0.0247(5) 0.0824(9) 0.0147(5) -0.0077(6) -0.0073(4)
O7 0.0282(5) 0.0296(5) 0.0356(5) 0.0021(4) -0.0049(4) -0.0005(4)
O8 0.0300(5) 0.0450(6) 0.0669(8) -0.0177(6) 0.0046(5) 0.0161(5)
O9 0.0443(6) 0.0487(7) 0.0454(6) -0.0215(5) -0.0066(5) -0.0055(5)
O10 0.0433(6) 0.0539(7) 0.0364(5) -0.0067(5) 0.0195(5) -0.0020(5)
N2 0.0181(4) 0.0136(4) 0.0156(4) -0.0009(3) 0.0038(3) 0.0006(3)
N3 0.0161(4) 0.0196(4) 0.0155(4) 0.0002(3) 0.0046(3) 0.0007(3)
N4 0.0265(5) 0.0207(5) 0.0438(6) -0.0024(4) 0.0046(5) -0.0066(4)
N5 0.0198(5) 0.0207(5) 0.0415(6) -0.0020(4) 0.0009(4) 0.0026(4)
N6 0.0266(5) 0.0337(6) 0.0306(5) -0.0106(5) 0.0032(4) 0.0056(4)
C1 0.0172(5) 0.0204(5) 0.0275(5) -0.0029(4) 0.0027(4) -0.0006(4)
C2 0.0163(5) 0.0180(5) 0.0249(5) -0.0025(4) 0.0026(4) 0.0002(4)
C3 0.0167(5) 0.0129(4) 0.0183(5) -0.0006(3) 0.0049(4) -0.0015(3)
N1 0.0215(5) 0.0183(4) 0.0186(4) 0.0012(3) 0.0061(3) -0.0007(4)
O1S 0.0293(4) 0.0203(4) 0.0163(4) -0.0021(3) 0.0073(3) -0.0048(3)

loop_
_atom_type_symbol
_atom_type_description
_atom_type_scat_dispersion_real
_atom_type_scat_dispersion_imag
_atom_type_scat_source
C C 0.0033 0.0016 'International Tables Vol C Tables 4.2.6.8 and 6.1.1.4'
H H 0.0000 0.0000 'International Tables Vol C Tables 4.2.6.8 and 6.1.1.4'
N N 0.0061 0.0033 'International Tables Vol C Tables 4.2.6.8 and 6.1.1.4'
O O 0.0106 0.0060 'International Tables Vol C Tables 4.2.6.8 and 6.1.1.4'

loop_
_geom_angle_atom_site_label_1
_geom_angle_atom_site_label_2
_geom_angle_atom_site_label_3
_geom_angle
C3 O4 C2 116.10(8)
O1 N2 O2 122.29(9)
O1 N2 N3 123.35(9)
O2 N2 N3 114.29(8)
C3 N3 N2 115.94(8)
O5 N4 O6 126.87(13)
O5 N4 C1 116.86(11)
O6 N4 C1 116.27(11)
O7 N5 C1 113.68(10)
O8 N5 O7 127.80(12)
O8 N5 C1 118.51(11)
O9 N6 C1 117.81(12)
O10 N6 O9 127.37(13)
O10 N6 C1 114.81(11)
N4 C1 N5 105.31(10)
N4 C1 N6 107.04(10)
N4 C1 C2 114.55(10)
N5 C1 N6 107.98(10)
C2 C1 N5 110.31(9)
C2 C1 N6 111.28(10)
O4 C2 C1 108.18(9)
O4 C2 H2A 110.1
O4 C2 H2B 110.1
C1 C2 H2A 110.1
C1 C2 H2B 110.1
H2A C2 H2B 108.4
O3 C3 O4 121.55(10)
O3 C3 N3 133.44(10)
N3 C3 O4 104.94(8)
H1A N1 H1B 107.1(13)
H1A N1 H1C 106.9(15)
H1A N1 H1D 108.6(16)
H1B N1 H1C 110.0(15)
H1B N1 H1D 110.3(15)
H1C N1 H1D 113.7(15)
H1SA O1S H1SB 105.6(18)

loop_
_geom_bond_atom_site_label_1
_geom_bond_atom_site_label_2
_geom_bond_distance
O1 N2 1.2316(12)
O2 N2 1.2327(12)
O3 C3 1.2086(13)
O4 C2 1.4124(13)
O4 C3 1.3847(13)
O5 N4 1.1944(16)
O6 N4 1.2068(16)
O7 N5 1.2101(15)
O8 N5 1.2097(15)
O9 N6 1.2098(16)
O10 N6 1.2096(17)
N2 N3 1.3676(13)
N3 C3 1.3562(13)
N4 C1 1.5160(16)
N5 C1 1.5200(16)
N6 C1 1.5203(17)
C1 C2 1.5198(16)
C2 H2A 0.9900
C2 H2B 0.9900
N1 H1A 0.831(9)
N1 H1B 0.843(9)
N1 H1C 0.910(17)
N1 H1D 0.876(17)
O1S H1SA 0.82(2)
O1S H1SB 0.799(19)

loop_
_geom_hbond_atom_site_label_D
_geom_hbond_atom_site_label_H
_geom_hbond_atom_site_label_A
_geom_hbond_distance_DH
_geom_hbond_distance_HA
_geom_hbond_distance_DA
_geom_hbond_angle_DHA
_geom_hbond_site_symmetry_A
N1 H1A O3 0.831(9) 2.087(9) 2.8934(13) 163.5(15) .
N1 H1C O1S 0.910(17) 1.950(18) 2.8521(14) 170.5(15) 4_566
O1S H1SA N3 0.82(2) 1.99(2) 2.8038(12) 174.1(19) .

loop_
_geom_torsion_atom_site_label_1
_geom_torsion_atom_site_label_2
_geom_torsion_atom_site_label_3
_geom_torsion_atom_site_label_4
_geom_torsion
O1 N2 N3 C3 -10.62(14)
O2 N2 N3 C3 172.43(9)
O5 N4 C1 N5 156.17(13)
O5 N4 C1 N6 -89.08(15)
O5 N4 C1 C2 34.79(17)
O6 N4 C1 N5 -24.06(15)
O6 N4 C1 N6 90.68(14)
O6 N4 C1 C2 -145.44(12)
O7 N5 C1 N4 -78.39(12)
O7 N5 C1 N6 167.51(10)
O7 N5 C1 C2 45.71(14)
O8 N5 C1 N4 100.73(14)
O8 N5 C1 N6 -13.37(16)
O8 N5 C1 C2 -135.17(12)
O9 N6 C1 N4 0.30(15)
O9 N6 C1 N5 113.24(13)
O9 N6 C1 C2 -125.56(12)
O10 N6 C1 N4 179.63(11)
O10 N6 C1 N5 -67.43(14)
O10 N6 C1 C2 53.76(14)
N2 N3 C3 O3 -15.97(17)
N2 N3 C3 O4 167.14(8)
N4 C1 C2 O4 -76.52(12)
N5 C1 C2 O4 164.89(9)
N6 C1 C2 O4 45.06(12)
C2 O4 C3 O3 3.15(15)
C2 O4 C3 N3 -179.50(9)
C3 O4 C2 C1 115.94(10)
